data_9013921
loop_
_publ_author_name
'Hull, S.'
'Keen, D. A.'

_publ_section_title
;
 High-pressure polymorphism of the copper(I) halides:
 A neutron-diffraction study to ~10 GPa
 Note: P = 1.74 GPa
 Note: known as CuI-IV
;
_journal_name_full 'Physical Review B'
_journal_page_first 5868
_journal_page_last 5885
_journal_paper_doi 10.1103/PhysRevB.50.5868
_journal_volume 50
_journal_year 1994
_chemical_formula_sum 'Cu I'
_chemical_name_mineral Marshite
_space_group_IT_number 166
_symmetry_space_group_name_Hall '-R 3 2"'
_symmetry_space_group_name_H-M 'R -3 m :H'
_cell_angle_alpha 90
_cell_angle_beta 90
_cell_angle_gamma 120
_cell_length_a 4.155
_cell_length_b 4.155
_cell_length_c 20.48
_cell_formula_units_Z 6
_cell_volume 306.198
_database_code_amcsd 0015181
_diffrn_ambient_pressure 1.74e+06
_exptl_crystal_density_diffrn 6.197
_cod_original_sg_symbol_H-M 'R -3 m'
_cod_database_code 9013921

loop_
_space_group_symop_operation_xyz
x,y,z
2/3+x,1/3+y,1/3+z
1/3+x,2/3+y,2/3+z
x,x-y,z
2/3+x,1/3+x-y,1/3+z
1/3+x,2/3+x-y,2/3+z
y,x,-z
2/3+y,1/3+x,1/3-z
1/3+y,2/3+x,2/3-z
-x+y,y,z
2/3-x+y,1/3+y,1/3+z
1/3-x+y,2/3+y,2/3+z
-x,-x+y,-z
2/3-x,1/3-x+y,1/3-z
1/3-x,2/3-x+y,2/3-z
-y,-x,z
2/3-y,1/3-x,1/3+z
1/3-y,2/3-x,2/3+z
x-y,-y,-z
2/3+x-y,1/3-y,1/3-z
1/3+x-y,2/3-y,2/3-z
y,-x+y,-z
2/3+y,1/3-x+y,1/3-z
1/3+y,2/3-x+y,2/3-z
-x+y,-x,z
2/3-x+y,1/3-x,1/3+z
1/3-x+y,2/3-x,2/3+z
-x,-y,-z
2/3-x,1/3-y,1/3-z
1/3-x,2/3-y,2/3-z
-y,x-y,z
2/3-y,1/3+x-y,1/3+z
1/3-y,2/3+x-y,2/3+z
x-y,x,-z
2/3+x-y,1/3+x,1/3-z
1/3+x-y,2/3+x,2/3-z

loop_
_atom_site_label
_atom_site_fract_x
_atom_site_fract_y
_atom_site_fract_z
_atom_site_U_iso_or_equiv
Cu 0.00000 0.00000 0.12930 0.04433
I1 0.00000 0.00000 0.00000 0.01900
I2 0.00000 0.00000 0.50000 0.01900

loop_
_cod_related_entry_id
_cod_related_entry_database
_cod_related_entry_code
1 AMCSD 0015181
